data_1556616
loop_
_publ_author_name
'Akasaka, N.'
'Ishida, S.'
'Iwamoto, T.'

_publ_section_title
;
 Transformative Si8R8 Siliconoids
;
_journal_name_full Inorganics
_journal_page_first 107
_journal_paper_doi 10.3390/inorganics6040107
_journal_volume 6
_journal_year 2018
_chemical_formula_sum 'C48 H116 Si16'
_chemical_formula_weight 1142.84
_space_group_crystal_system monoclinic
_space_group_IT_number 15
_space_group_name_Hall '-C 2yc'
_space_group_name_H-M_alt 'C 1 2/c 1'
_atom_sites_solution_hydrogens geom
_cell_angle_alpha 90
_cell_angle_beta 118.8750(10)
_cell_angle_gamma 90
_cell_formula_units_Z 4
_cell_length_a 21.538(2)
_cell_length_b 17.9167(19)
_cell_length_c 20.793(3)
_cell_measurement_reflns_used 6368
_cell_measurement_temperature 100(2)
_cell_measurement_theta_max 27.63
_cell_measurement_theta_min 2.21
_cell_volume 7026.3(14)
_computing_cell_refinement 'APEX2 (Bruker AXS, 2006)'
_computing_data_collection 'APEX2 (Bruker AXS, 2006)'
_computing_data_reduction 'SAINT (Bruker AXS, 2004)'
_computing_molecular_graphics 'XSHEL (Bruker AXS,2002)'
_computing_publication_material 'XCIF (Bruker AXS, 2001)'
_computing_structure_refinement 'SHELXL-2014 (Sheldrick, 2014)'
_computing_structure_solution 'SHELXS-97 (Sheldrick, 1997)'
_diffrn_ambient_temperature 100(2)
_diffrn_detector_area_resol_mean 8.333
_diffrn_measured_fraction_theta_full 0.996
_diffrn_measured_fraction_theta_max 0.993
_diffrn_measurement_device_type 'Bruker APEXII CCD area detector'
_diffrn_measurement_method 'phi and omega scans'
_diffrn_radiation_monochromator 'Bruker Helios multilayer confocal mirror'
_diffrn_radiation_source 'Bruker TXS fine-focus rotating anode'
_diffrn_radiation_type MoK\a
_diffrn_radiation_wavelength 0.71073
_diffrn_reflns_av_R_equivalents 0.0308
_diffrn_reflns_av_unetI/netI 0.0439
_diffrn_reflns_Laue_measured_fraction_full 0.996
_diffrn_reflns_Laue_measured_fraction_max 0.993
_diffrn_reflns_limit_h_max 27
_diffrn_reflns_limit_h_min -15
_diffrn_reflns_limit_k_max 22
_diffrn_reflns_limit_k_min -22
_diffrn_reflns_limit_l_max 21
_diffrn_reflns_limit_l_min -26
_diffrn_reflns_number 18219
_diffrn_reflns_point_group_measured_fraction_full 0.996
_diffrn_reflns_point_group_measured_fraction_max 0.993
_diffrn_reflns_theta_full 25.242
_diffrn_reflns_theta_max 26.498
_diffrn_reflns_theta_min 1.568
_exptl_absorpt_coefficient_mu 0.318
_exptl_absorpt_correction_T_max 0.7456
_exptl_absorpt_correction_T_min 0.5840
_exptl_absorpt_correction_type empirical
_exptl_absorpt_process_details
;
SADABS Sheldrick 1996
;
_exptl_crystal_colour yellow
_exptl_crystal_density_diffrn 1.080
_exptl_crystal_description plate
_exptl_crystal_F_000 2512
_exptl_crystal_size_max 0.100
_exptl_crystal_size_mid 0.050
_exptl_crystal_size_min 0.030
_refine_diff_density_max 0.364
_refine_diff_density_min -0.509
_refine_diff_density_rms 0.058
_refine_ls_extinction_coef .
_refine_ls_extinction_method none
_refine_ls_goodness_of_fit_ref 1.077
_refine_ls_hydrogen_treatment constr
_refine_ls_matrix_type full
_refine_ls_number_parameters 309
_refine_ls_number_reflns 7243
_refine_ls_number_restraints 0
_refine_ls_restrained_S_all 1.077
_refine_ls_R_factor_all 0.0617
_refine_ls_R_factor_gt 0.0363
_refine_ls_shift/su_max 0.001
_refine_ls_shift/su_mean 0.000
_refine_ls_structure_factor_coef Fsqd
_refine_ls_weighting_details 'w=1/[\s^2^(Fo^2^)+(0.0365P)^2^+6.3329P] where P=(Fo^2^+2Fc^2^)/3'
_refine_ls_weighting_scheme calc
_refine_ls_wR_factor_gt 0.0769
_refine_ls_wR_factor_ref 0.0910
_reflns_Friedel_coverage 0.000
_reflns_Friedel_fraction_full .
_reflns_Friedel_fraction_max .
_reflns_number_gt 5514
_reflns_number_total 7243
_reflns_threshold_expression 'I > 2\s(I)'
_cod_data_source_file si303a.cif
_cod_data_source_block si303a
_cod_original_cell_volume 7026.1(15)
_cod_original_sg_symbol_H-M 'C 2/c'
_cod_database_code 1556616
_shelx_space_group_comment
;
The symmetry employed for this shelxl refinement is uniquely defined
by the following loop, which should always be used as a source of
symmetry information in preference to the above space-group names.
They are only intended as comments.
;
_shelx_estimated_absorpt_t_min 0.969
_shelx_estimated_absorpt_t_max 0.991
_shelxl_version_number 2014-3

loop_
_space_group_symop_operation_xyz
'x, y, z'
'-x, y, -z+1/2'
'x+1/2, y+1/2, z'
'-x+1/2, y+1/2, -z+1/2'
'-x, -y, -z'
'x, -y, z-1/2'
'-x+1/2, -y+1/2, -z'
'x+1/2, -y+1/2, z-1/2'

loop_
_atom_site_label
_atom_site_type_symbol
_atom_site_fract_x
_atom_site_fract_y
_atom_site_fract_z
_atom_site_U_iso_or_equiv
_atom_site_adp_type
_atom_site_occupancy
_atom_site_site_symmetry_order
_atom_site_calc_flag
_atom_site_refinement_flags_posn
_atom_site_refinement_flags_adp
_atom_site_refinement_flags_occupancy
_atom_site_disorder_assembly
_atom_site_disorder_group
Si1 Si 0.0000 -0.22749(5) 0.7500 0.02128(19) Uani 1 2 d S T P . .
C1 C 0.07362(11) -0.29539(11) 0.76426(11) 0.0178(4) Uani 1 1 d . . . . .
C2 C 0.03076(11) -0.37073(11) 0.74089(12) 0.0218(5) Uani 1 1 d . . . . .
H1 H 0.0114 -0.3783 0.6874 0.026 Uiso 1 1 calc R U . . .
H2 H 0.0631 -0.4128 0.7667 0.026 Uiso 1 1 calc R U . . .
Si2 Si 0.0000 -0.10710(5) 0.7500 0.0411(3) Uani 1 2 d S T P . .
Si3 Si -0.06913(3) -0.00340(3) 0.74599(3) 0.01758(13) Uani 1 1 d . . . . .
Si4 Si 0.03317(3) 0.06163(3) 0.82908(3) 0.01789(13) Uani 1 1 d . . . . .
Si5 Si 0.0000 0.16619(5) 0.7500 0.0364(3) Uani 1 2 d S T P . .
Si6 Si 0.0000 0.28698(4) 0.7500 0.02237(19) Uani 1 2 d S T P . .
C3 C 0.02167(11) 0.35519(11) 0.82842(11) 0.0177(4) Uani 1 1 d . . . . .
C4 C 0.02485(12) 0.43081(11) 0.79154(11) 0.0229(5) Uani 1 1 d . . . . .
H3 H 0.0117 0.4724 0.8140 0.027 Uiso 1 1 calc R U . . .
H4 H 0.0741 0.4394 0.8014 0.027 Uiso 1 1 calc R U . . .
Si7 Si 0.14470(3) -0.30372(3) 0.86429(3) 0.02315(14) Uani 1 1 d . . . . .
C5 C 0.11088(14) -0.33971(15) 0.92624(13) 0.0370(6) Uani 1 1 d . . . . .
H5 H 0.1498 -0.3411 0.9769 0.055 Uiso 1 1 calc R U . . .
H6 H 0.0918 -0.3901 0.9108 0.055 Uiso 1 1 calc R U . . .
H7 H 0.0734 -0.3067 0.9234 0.055 Uiso 1 1 calc R U . . .
C6 C 0.18787(13) -0.21193(13) 0.90229(13) 0.0335(6) Uani 1 1 d . . . . .
H8 H 0.1555 -0.1715 0.8741 0.050 Uiso 1 1 calc R U . . .
H9 H 0.2315 -0.2079 0.8988 0.050 Uiso 1 1 calc R U . . .
H10 H 0.1992 -0.2082 0.9539 0.050 Uiso 1 1 calc R U . . .
C7 C 0.21273(12) -0.37561(13) 0.87441(14) 0.0333(6) Uani 1 1 d . . . . .
H11 H 0.2377 -0.3588 0.8482 0.050 Uiso 1 1 calc R U . . .
H12 H 0.1890 -0.4232 0.8537 0.050 Uiso 1 1 calc R U . . .
H13 H 0.2468 -0.3823 0.9266 0.050 Uiso 1 1 calc R U . . .
Si8 Si 0.11451(3) -0.27818(3) 0.70173(3) 0.01971(13) Uani 1 1 d . . . . .
C8 C 0.12485(13) -0.37012(12) 0.66488(13) 0.0287(5) Uani 1 1 d . . . . .
H14 H 0.0780 -0.3897 0.6300 0.043 Uiso 1 1 calc R U . . .
H15 H 0.1489 -0.4055 0.7055 0.043 Uiso 1 1 calc R U . . .
H16 H 0.1530 -0.3633 0.6398 0.043 Uiso 1 1 calc R U . . .
C9 C 0.05974(12) -0.21648(13) 0.62188(12) 0.0291(5) Uani 1 1 d . . . . .
H17 H 0.0513 -0.1689 0.6396 0.044 Uiso 1 1 calc R U . . .
H18 H 0.0143 -0.2408 0.5901 0.044 Uiso 1 1 calc R U . . .
H19 H 0.0849 -0.2073 0.5940 0.044 Uiso 1 1 calc R U . . .
C10 C 0.20434(12) -0.23379(13) 0.74819(14) 0.0305(5) Uani 1 1 d . . . . .
H20 H 0.2201 -0.2241 0.7119 0.046 Uiso 1 1 calc R U . . .
H21 H 0.2380 -0.2674 0.7862 0.046 Uiso 1 1 calc R U . . .
H22 H 0.2019 -0.1866 0.7707 0.046 Uiso 1 1 calc R U . . .
C11 C -0.15973(11) 0.01102(12) 0.74061(12) 0.0232(5) Uani 1 1 d . . . . .
C12 C -0.21912(12) -0.01991(13) 0.66858(13) 0.0293(5) Uani 1 1 d . . . . .
H23 H -0.2651 -0.0093 0.6656 0.044 Uiso 1 1 calc R U . . .
H24 H -0.2133 -0.0740 0.6668 0.044 Uiso 1 1 calc R U . . .
H25 H -0.2170 0.0037 0.6271 0.044 Uiso 1 1 calc R U . . .
C13 C -0.17042(13) 0.09544(13) 0.74314(17) 0.0430(7) Uani 1 1 d . . . . .
H26 H -0.1707 0.1192 0.7006 0.064 Uiso 1 1 calc R U . . .
H27 H -0.1317 0.1161 0.7884 0.064 Uiso 1 1 calc R U . . .
H28 H -0.2157 0.1049 0.7421 0.064 Uiso 1 1 calc R U . . .
C14 C -0.16192(13) -0.02502(14) 0.80613(13) 0.0334(6) Uani 1 1 d . . . . .
H29 H -0.2084 -0.0161 0.8025 0.050 Uiso 1 1 calc R U . . .
H30 H -0.1248 -0.0032 0.8518 0.050 Uiso 1 1 calc R U . . .
H31 H -0.1540 -0.0789 0.8060 0.050 Uiso 1 1 calc R U . . .
C15 C 0.07867(12) 0.04928(12) 0.93341(12) 0.0233(5) Uani 1 1 d . . . . .
C16 C 0.08933(14) -0.03460(13) 0.95083(13) 0.0351(6) Uani 1 1 d . . . . .
H32 H 0.1112 -0.0420 1.0041 0.053 Uiso 1 1 calc R U . . .
H33 H 0.1203 -0.0554 0.9329 0.053 Uiso 1 1 calc R U . . .
H34 H 0.0433 -0.0600 0.9266 0.053 Uiso 1 1 calc R U . . .
C17 C 0.15125(12) 0.08741(15) 0.96943(13) 0.0349(6) Uani 1 1 d . . . . .
H35 H 0.1455 0.1403 0.9558 0.052 Uiso 1 1 calc R U . . .
H36 H 0.1818 0.0635 0.9526 0.052 Uiso 1 1 calc R U . . .
H37 H 0.1730 0.0828 1.0229 0.052 Uiso 1 1 calc R U . . .
C18 C 0.03175(12) 0.08086(12) 0.96358(12) 0.0265(5) Uani 1 1 d . . . . .
H38 H 0.0559 0.0753 1.0171 0.040 Uiso 1 1 calc R U . . .
H39 H -0.0133 0.0536 0.9421 0.040 Uiso 1 1 calc R U . . .
H40 H 0.0226 0.1339 0.9508 0.040 Uiso 1 1 calc R U . . .
Si9 Si -0.05242(3) 0.36171(3) 0.85385(3) 0.02358(14) Uani 1 1 d . . . . .
C19 C -0.07605(14) 0.27030(14) 0.87886(15) 0.0379(6) Uani 1 1 d . . . . .
H41 H -0.1209 0.2751 0.8799 0.057 Uiso 1 1 calc R U . . .
H42 H -0.0385 0.2550 0.9274 0.057 Uiso 1 1 calc R U . . .
H43 H -0.0812 0.2327 0.8424 0.057 Uiso 1 1 calc R U . . .
C20 C -0.13587(13) 0.40205(16) 0.77865(14) 0.0422(7) Uani 1 1 d . . . . .
H44 H -0.1531 0.3704 0.7349 0.063 Uiso 1 1 calc R U . . .
H45 H -0.1265 0.4524 0.7670 0.063 Uiso 1 1 calc R U . . .
H46 H -0.1719 0.4045 0.7946 0.063 Uiso 1 1 calc R U . . .
C21 C -0.02907(13) 0.42854(13) 0.93165(13) 0.0328(6) Uani 1 1 d . . . . .
H47 H -0.0173 0.4773 0.9190 0.049 Uiso 1 1 calc R U . . .
H48 H 0.0118 0.4094 0.9760 0.049 Uiso 1 1 calc R U . . .
H49 H -0.0696 0.4339 0.9406 0.049 Uiso 1 1 calc R U . . .
Si10 Si 0.11121(3) 0.34153(3) 0.91377(3) 0.02078(14) Uani 1 1 d . . . . .
C22 C 0.17954(12) 0.29578(14) 0.89605(13) 0.0332(6) Uani 1 1 d . . . . .
H50 H 0.2210 0.2828 0.9429 0.050 Uiso 1 1 calc R U . . .
H51 H 0.1939 0.3302 0.8690 0.050 Uiso 1 1 calc R U . . .
H52 H 0.1596 0.2504 0.8670 0.050 Uiso 1 1 calc R U . . .
C23 C 0.10572(13) 0.28382(13) 0.98531(13) 0.0309(5) Uani 1 1 d . . . . .
H53 H 0.0835 0.2358 0.9641 0.046 Uiso 1 1 calc R U . . .
H54 H 0.0773 0.3100 1.0034 0.046 Uiso 1 1 calc R U . . .
H55 H 0.1535 0.2753 1.0261 0.046 Uiso 1 1 calc R U . . .
C24 C 0.14792(13) 0.43463(13) 0.95688(14) 0.0348(6) Uani 1 1 d . . . . .
H56 H 0.1117 0.4625 0.9625 0.052 Uiso 1 1 calc R U . . .
H57 H 0.1618 0.4628 0.9254 0.052 Uiso 1 1 calc R U . . .
H58 H 0.1895 0.4271 1.0052 0.052 Uiso 1 1 calc R U . . .

loop_
_atom_site_aniso_label
_atom_site_aniso_U_11
_atom_site_aniso_U_22
_atom_site_aniso_U_33
_atom_site_aniso_U_23
_atom_site_aniso_U_13
_atom_site_aniso_U_12
Si1 0.0185(4) 0.0130(4) 0.0351(5) 0.000 0.0151(4) 0.000
C1 0.0181(10) 0.0131(10) 0.0227(11) 0.0010(8) 0.0104(9) 0.0024(8)
C2 0.0241(12) 0.0135(10) 0.0308(12) 0.0004(9) 0.0156(10) 0.0013(9)
Si2 0.0310(5) 0.0118(4) 0.0974(9) 0.000 0.0445(6) 0.000
Si3 0.0177(3) 0.0143(3) 0.0240(3) 0.0003(2) 0.0126(2) 0.0013(2)
Si4 0.0212(3) 0.0145(3) 0.0201(3) 0.0010(2) 0.0117(3) 0.0000(2)
Si5 0.0722(8) 0.0115(4) 0.0182(5) 0.000 0.0162(5) 0.000
Si6 0.0363(5) 0.0124(4) 0.0172(4) 0.000 0.0119(4) 0.000
C3 0.0224(11) 0.0121(10) 0.0176(10) -0.0004(8) 0.0089(9) 0.0007(8)
C4 0.0292(12) 0.0142(11) 0.0209(11) -0.0011(9) 0.0086(10) -0.0006(9)
Si7 0.0229(3) 0.0214(3) 0.0219(3) 0.0022(2) 0.0083(3) 0.0041(2)
C5 0.0378(14) 0.0464(16) 0.0240(13) 0.0097(11) 0.0128(12) 0.0084(12)
C6 0.0323(14) 0.0301(13) 0.0259(13) -0.0027(10) 0.0045(11) 0.0020(11)
C7 0.0284(13) 0.0279(13) 0.0366(14) 0.0070(11) 0.0103(12) 0.0095(10)
Si8 0.0205(3) 0.0172(3) 0.0244(3) -0.0006(2) 0.0133(3) 0.0013(2)
C8 0.0355(13) 0.0230(12) 0.0370(14) -0.0035(10) 0.0250(12) 0.0028(10)
C9 0.0352(13) 0.0314(13) 0.0278(12) 0.0026(10) 0.0208(11) 0.0032(11)
C10 0.0256(12) 0.0293(13) 0.0408(14) -0.0007(11) 0.0193(11) -0.0037(10)
C11 0.0185(11) 0.0207(11) 0.0331(13) -0.0009(9) 0.0146(10) 0.0020(9)
C12 0.0231(12) 0.0331(13) 0.0333(13) 0.0050(11) 0.0150(11) 0.0012(10)
C13 0.0303(14) 0.0250(13) 0.081(2) -0.0057(13) 0.0324(15) 0.0057(11)
C14 0.0271(13) 0.0469(16) 0.0338(14) -0.0052(12) 0.0209(12) -0.0054(11)
C15 0.0260(12) 0.0220(12) 0.0216(11) 0.0012(9) 0.0113(10) 0.0019(9)
C16 0.0487(16) 0.0287(13) 0.0281(13) 0.0074(10) 0.0186(12) 0.0104(12)
C17 0.0270(13) 0.0473(16) 0.0270(13) -0.0040(11) 0.0102(11) -0.0007(11)
C18 0.0349(13) 0.0233(12) 0.0254(12) -0.0002(9) 0.0178(11) -0.0025(10)
Si9 0.0231(3) 0.0227(3) 0.0265(3) -0.0080(3) 0.0133(3) -0.0013(3)
C19 0.0423(15) 0.0335(14) 0.0534(17) -0.0108(12) 0.0353(14) -0.0109(12)
C20 0.0280(14) 0.0567(18) 0.0402(15) -0.0136(13) 0.0152(12) 0.0067(13)
C21 0.0380(14) 0.0312(13) 0.0340(14) -0.0091(11) 0.0212(12) 0.0010(11)
Si10 0.0208(3) 0.0193(3) 0.0187(3) 0.0013(2) 0.0068(3) -0.0010(2)
C22 0.0241(12) 0.0451(15) 0.0289(13) 0.0098(11) 0.0115(11) 0.0074(11)
C23 0.0354(14) 0.0312(13) 0.0249(12) 0.0052(10) 0.0137(11) 0.0046(11)
C24 0.0286(13) 0.0274(13) 0.0330(14) -0.0030(11) 0.0027(11) -0.0058(11)

loop_
_atom_type_symbol
_atom_type_description
_atom_type_scat_dispersion_real
_atom_type_scat_dispersion_imag
_atom_type_scat_source
C C 0.0033 0.0016 'International Tables Vol C Tables 4.2.6.8 and 6.1.1.4'
H H 0.0000 0.0000 'International Tables Vol C Tables 4.2.6.8 and 6.1.1.4'
Si Si 0.0817 0.0704 'International Tables Vol C Tables 4.2.6.8 and 6.1.1.4'

loop_
_geom_angle_atom_site_label_1
_geom_angle_atom_site_label_2
_geom_angle_atom_site_label_3
_geom_angle
_geom_angle_site_symmetry_1
_geom_angle_site_symmetry_3
C1 Si1 C1 100.60(12) . 2_556
C1 Si1 Si2 129.70(6) . .
C1 Si1 Si2 129.70(6) 2_556 .
C2 C1 Si7 108.23(14) . .
C2 C1 Si1 100.35(13) . .
Si7 C1 Si1 112.98(10) . .
C2 C1 Si8 108.78(13) . .
Si7 C1 Si8 111.34(10) . .
Si1 C1 Si8 114.37(10) . .
C2 C2 C1 111.66(13) 2_556 .
Si1 Si2 Si3 142.020(19) . .
Si1 Si2 Si3 142.019(19) . 2_556
Si3 Si2 Si3 75.96(4) . 2_556
C11 Si3 Si4 122.86(7) . .
C11 Si3 Si2 135.72(7) . .
Si4 Si3 Si2 90.74(3) . .
C11 Si3 Si4 123.03(7) . 2_556
Si4 Si3 Si4 75.56(3) . 2_556
Si2 Si3 Si4 90.52(3) . 2_556
C15 Si4 Si3 124.14(7) . .
C15 Si4 Si3 122.75(7) . 2_556
Si3 Si4 Si3 76.07(3) . 2_556
C15 Si4 Si5 134.22(7) . .
Si3 Si4 Si5 91.17(3) . .
Si3 Si4 Si5 90.95(3) 2_556 .
Si6 Si5 Si4 142.41(2) . .
Si6 Si5 Si4 142.41(2) . 2_556
Si4 Si5 Si4 75.18(4) . 2_556
C3 Si6 C3 100.26(12) 2_556 .
C3 Si6 Si5 129.87(6) 2_556 .
C3 Si6 Si5 129.87(6) . .
C4 C3 Si10 107.58(14) . .
C4 C3 Si6 100.68(13) . .
Si10 C3 Si6 115.74(10) . .
C4 C3 Si9 108.70(14) . .
Si10 C3 Si9 110.80(10) . .
Si6 C3 Si9 112.55(10) . .
C4 C4 C3 112.24(13) 2_556 .
C6 Si7 C5 106.96(12) . .
C6 Si7 C7 110.70(11) . .
C5 Si7 C7 103.14(11) . .
C6 Si7 C1 111.54(10) . .
C5 Si7 C1 113.82(10) . .
C7 Si7 C1 110.34(10) . .
C9 Si8 C10 105.03(11) . .
C9 Si8 C8 107.80(11) . .
C10 Si8 C8 106.68(11) . .
C9 Si8 C1 113.54(9) . .
C10 Si8 C1 114.69(10) . .
C8 Si8 C1 108.69(9) . .
C12 C11 C14 110.41(18) . .
C12 C11 C13 108.81(19) . .
C14 C11 C13 108.4(2) . .
C12 C11 Si3 110.79(15) . .
C14 C11 Si3 111.08(15) . .
C13 C11 Si3 107.23(15) . .
C17 C15 C18 110.78(19) . .
C17 C15 C16 108.68(19) . .
C18 C15 C16 108.52(18) . .
C17 C15 Si4 110.25(15) . .
C18 C15 Si4 110.08(15) . .
C16 C15 Si4 108.46(15) . .
C19 Si9 C20 106.98(13) . .
C19 Si9 C21 108.44(11) . .
C20 Si9 C21 102.94(11) . .
C19 Si9 C3 113.63(10) . .
C20 Si9 C3 112.75(11) . .
C21 Si9 C3 111.45(10) . .
C23 Si10 C22 105.88(11) . .
C23 Si10 C24 106.65(11) . .
C22 Si10 C24 107.05(12) . .
C23 Si10 C3 112.94(10) . .
C22 Si10 C3 114.34(10) . .
C24 Si10 C3 109.53(10) . .

loop_
_geom_bond_atom_site_label_1
_geom_bond_atom_site_label_2
_geom_bond_distance
_geom_bond_site_symmetry_2
Si1 C1 1.905(2) .
Si1 C1 1.905(2) 2_556
Si1 Si2 2.1570(12) .
C1 C2 1.574(3) .
C1 Si7 1.902(2) .
C1 Si8 1.915(2) .
C2 C2 1.544(4) 2_556
Si2 Si3 2.3570(9) .
Si2 Si3 2.3571(9) 2_556
Si3 C11 1.917(2) .
Si3 Si4 2.3496(8) .
Si3 Si4 2.3585(8) 2_556
Si4 C15 1.914(2) .
Si4 Si3 2.3585(8) 2_556
Si4 Si5 2.3641(9) .
Si5 Si6 2.1641(12) .
Si5 Si4 2.3642(9) 2_556
Si6 C3 1.907(2) 2_556
Si6 C3 1.907(2) .
C3 C4 1.574(3) .
C3 Si10 1.904(2) .
C3 Si9 1.912(2) .
C4 C4 1.531(4) 2_556
Si7 C6 1.867(2) .
Si7 C5 1.874(2) .
Si7 C7 1.885(2) .
Si8 C9 1.865(2) .
Si8 C10 1.872(2) .
Si8 C8 1.875(2) .
C11 C12 1.528(3) .
C11 C14 1.529(3) .
C11 C13 1.535(3) .
C15 C17 1.530(3) .
C15 C18 1.532(3) .
C15 C16 1.537(3) .
Si9 C19 1.862(2) .
Si9 C20 1.866(3) .
Si9 C21 1.876(2) .
Si10 C23 1.862(2) .
Si10 C22 1.870(2) .
Si10 C24 1.878(2) .

loop_
_geom_torsion_atom_site_label_1
_geom_torsion_atom_site_label_2
_geom_torsion_atom_site_label_3
_geom_torsion_atom_site_label_4
_geom_torsion
_geom_torsion_site_symmetry_1
_geom_torsion_site_symmetry_2
_geom_torsion_site_symmetry_3
_geom_torsion_site_symmetry_4
C1 Si1 C1 C2 11.05(9) 2_556 . . .
Si2 Si1 C1 C2 -168.95(9) . . . .
C1 Si1 C1 Si7 -103.96(11) 2_556 . . .
Si2 Si1 C1 Si7 76.04(11) . . . .
C1 Si1 C1 Si8 127.29(13) 2_556 . . .
Si2 Si1 C1 Si8 -52.71(13) . . . .
Si7 C1 C2 C2 86.7(2) . . . 2_556
Si1 C1 C2 C2 -31.9(2) . . . 2_556
Si8 C1 C2 C2 -152.19(19) . . . 2_556
C1 Si1 Si2 Si3 -172.67(8) . . . .
C1 Si1 Si2 Si3 7.33(8) 2_556 . . .
C1 Si1 Si2 Si3 7.33(8) . . . 2_556
C1 Si1 Si2 Si3 -172.67(8) 2_556 . . 2_556
Si1 Si2 Si3 C11 -0.11(11) . . . .
Si3 Si2 Si3 C11 179.89(11) 2_556 . . .
Si1 Si2 Si3 Si4 142.134(19) . . . .
Si3 Si2 Si3 Si4 -37.867(19) 2_556 . . .
Si1 Si2 Si3 Si4 -142.302(18) . . . 2_556
Si3 Si2 Si3 Si4 37.697(18) 2_556 . . 2_556
C11 Si3 Si4 C15 66.87(12) . . . .
Si2 Si3 Si4 C15 -82.54(9) . . . .
Si4 Si3 Si4 C15 -172.88(8) 2_556 . . .
C11 Si3 Si4 Si3 -172.78(9) . . . 2_556
Si2 Si3 Si4 Si3 37.82(2) . . . 2_556
Si4 Si3 Si4 Si3 -52.53(3) 2_556 . . 2_556
C11 Si3 Si4 Si5 -82.08(9) . . . .
Si2 Si3 Si4 Si5 128.51(2) . . . .
Si4 Si3 Si4 Si5 38.16(2) 2_556 . . .
C15 Si4 Si5 Si6 -1.57(11) . . . .
Si3 Si4 Si5 Si6 141.870(18) . . . .
Si3 Si4 Si5 Si6 -142.040(19) 2_556 . . .
C15 Si4 Si5 Si4 178.42(11) . . . 2_556
Si3 Si4 Si5 Si4 -38.132(18) . . . 2_556
Si3 Si4 Si5 Si4 37.958(19) 2_556 . . 2_556
Si4 Si5 Si6 C3 170.51(8) . . . 2_556
Si4 Si5 Si6 C3 -9.49(8) 2_556 . . 2_556
Si4 Si5 Si6 C3 -9.49(8) . . . .
Si4 Si5 Si6 C3 170.51(8) 2_556 . . .
C3 Si6 C3 C4 -10.46(9) 2_556 . . .
Si5 Si6 C3 C4 169.54(9) . . . .
C3 Si6 C3 Si10 -126.06(13) 2_556 . . .
Si5 Si6 C3 Si10 53.94(13) . . . .
C3 Si6 C3 Si9 105.11(12) 2_556 . . .
Si5 Si6 C3 Si9 -74.89(12) . . . .
Si10 C3 C4 C4 152.0(2) . . . 2_556
Si6 C3 C4 C4 30.5(2) . . . 2_556
Si9 C3 C4 C4 -88.0(2) . . . 2_556
C2 C1 Si7 C6 -169.80(14) . . . .
Si1 C1 Si7 C6 -59.61(14) . . . .
Si8 C1 Si7 C6 70.69(13) . . . .
C2 C1 Si7 C5 -48.67(17) . . . .
Si1 C1 Si7 C5 61.52(14) . . . .
Si8 C1 Si7 C5 -168.17(11) . . . .
C2 C1 Si7 C7 66.72(16) . . . .
Si1 C1 Si7 C7 176.91(11) . . . .
Si8 C1 Si7 C7 -52.79(13) . . . .
C2 C1 Si8 C9 95.31(15) . . . .
Si7 C1 Si8 C9 -145.51(11) . . . .
Si1 C1 Si8 C9 -15.94(15) . . . .
C2 C1 Si8 C10 -143.92(14) . . . .
Si7 C1 Si8 C10 -24.74(14) . . . .
Si1 C1 Si8 C10 104.83(13) . . . .
C2 C1 Si8 C8 -24.65(17) . . . .
Si7 C1 Si8 C8 94.53(12) . . . .
Si1 C1 Si8 C8 -135.89(12) . . . .
Si4 Si3 C11 C12 163.16(12) . . . .
Si2 Si3 C11 C12 -63.64(19) . . . .
Si4 Si3 C11 C12 69.38(17) 2_556 . . .
Si4 Si3 C11 C14 -73.74(17) . . . .
Si2 Si3 C11 C14 59.46(19) . . . .
Si4 Si3 C11 C14 -167.52(13) 2_556 . . .
Si4 Si3 C11 C13 44.55(19) . . . .
Si2 Si3 C11 C13 177.75(13) . . . .
Si4 Si3 C11 C13 -49.22(19) 2_556 . . .
Si3 Si4 C15 C17 168.46(13) . . . .
Si3 Si4 C15 C17 73.27(17) 2_556 . . .
Si5 Si4 C15 C17 -57.55(19) . . . .
Si3 Si4 C15 C18 -69.02(16) . . . .
Si3 Si4 C15 C18 -164.22(12) 2_556 . . .
Si5 Si4 C15 C18 64.97(18) . . . .
Si3 Si4 C15 C16 49.57(18) . . . .
Si3 Si4 C15 C16 -45.62(18) 2_556 . . .
Si5 Si4 C15 C16 -176.44(12) . . . .
C4 C3 Si9 C19 167.24(14) . . . .
Si10 C3 Si9 C19 -74.75(14) . . . .
Si6 C3 Si9 C19 56.60(15) . . . .
C4 C3 Si9 C20 45.30(17) . . . .
Si10 C3 Si9 C20 163.31(12) . . . .
Si6 C3 Si9 C20 -65.34(14) . . . .
C4 C3 Si9 C21 -69.89(16) . . . .
Si10 C3 Si9 C21 48.12(14) . . . .
Si6 C3 Si9 C21 179.48(11) . . . .
C4 C3 Si10 C23 153.24(14) . . . .
Si6 C3 Si10 C23 -95.14(13) . . . .
Si9 C3 Si10 C23 34.54(14) . . . .
C4 C3 Si10 C22 -85.59(16) . . . .
Si6 C3 Si10 C22 26.03(15) . . . .
Si9 C3 Si10 C22 155.71(11) . . . .
C4 C3 Si10 C24 34.54(17) . . . .
Si6 C3 Si10 C24 146.16(12) . . . .
Si9 C3 Si10 C24 -84.16(13) . . . .
